data_4309029
loop_
_publ_author_name
'Sheba D. Bergman'
'Israel Goldberg'
'Andrea Barbieri'
'Moshe Kol'

_publ_section_title
;
Mononuclear and Dinuclear Complexes of Isoeilatin
;
_journal_name_full 'Inorganic Chemistry'
_journal_page_first 2513
_journal_page_last 2523
_journal_paper_doi 10.1021/ic050002q
_journal_volume 44
_journal_year 2005
_chemical_formula_moiety '(C64 H44 N12 Ru2), 4(P F6), 2(H2 O), 2(C2 H3 N)'
_chemical_formula_sum 'C68 H54 F24 N14 O2 P4 Ru2'
_chemical_formula_weight 1881.27
_chemical_name_systematic
; 
 ? 
;
_space_group_IT_number 2
_symmetry_cell_setting triclinic
_symmetry_space_group_name_Hall '-P 1'
_symmetry_space_group_name_H-M 'P -1'
_atom_sites_solution_hydrogens geom
_atom_sites_solution_primary direct
_atom_sites_solution_secondary difmap
_audit_creation_method SHELXL-97
_cell_angle_alpha 94.2320(10)
_cell_angle_beta 97.7970(10)
_cell_angle_gamma 110.9131(11)
_cell_formula_units_Z 1
_cell_length_a 11.1200(3)
_cell_length_b 12.6530(3)
_cell_length_c 13.9580(5)
_cell_measurement_reflns_used 5942
_cell_measurement_temperature 110(2)
_cell_measurement_theta_max 27.86
_cell_measurement_theta_min 1.99
_cell_volume 1801.65(9)
_computing_cell_refinement Denzo
_computing_data_collection 'Collect, Nonius B.V.'
_computing_data_reduction Denzo
_computing_structure_refinement 'SHELXL-97 (Sheldrick, 1997)'
_computing_structure_solution DIRDIF-96
_diffrn_ambient_temperature 110(2)
_diffrn_detector_area_resol_mean '56 microns'
_diffrn_measured_fraction_theta_full 0.928
_diffrn_measured_fraction_theta_max 0.928
_diffrn_measurement_device_type 'Nonius KappaCCD'
_diffrn_measurement_method '1 deg. Phi & Omega scans'
_diffrn_radiation_monochromator graphite
_diffrn_radiation_source 'fine-focus sealed tube'
_diffrn_radiation_type MoK\a
_diffrn_radiation_wavelength 0.71073
_diffrn_reflns_av_R_equivalents 0.0000
_diffrn_reflns_av_sigmaI/netI 0.0715
_diffrn_reflns_limit_h_max 13
_diffrn_reflns_limit_h_min 0
_diffrn_reflns_limit_k_max 13
_diffrn_reflns_limit_k_min -13
_diffrn_reflns_limit_l_max 17
_diffrn_reflns_limit_l_min -18
_diffrn_reflns_number 7618
_diffrn_reflns_theta_full 27.86
_diffrn_reflns_theta_max 27.86
_diffrn_reflns_theta_min 1.99
_exptl_absorpt_coefficient_mu 0.628
_exptl_absorpt_correction_T_max 0.9117
_exptl_absorpt_correction_T_min 0.8196
_exptl_absorpt_correction_type multi-scan
_exptl_crystal_colour green
_exptl_crystal_density_diffrn 1.734
_exptl_crystal_density_method 'not measured'
_exptl_crystal_description prisms
_exptl_crystal_F_000 940
_exptl_crystal_size_max 0.33
_exptl_crystal_size_mid 0.15
_exptl_crystal_size_min 0.15
_refine_diff_density_max 1.220
_refine_diff_density_min -1.030
_refine_diff_density_rms 0.127
_refine_ls_extinction_coef 0.0063(13)
_refine_ls_extinction_expression Fc^*^=kFc[1+0.001xFc^2^\l^3^/sin(2\q)]^-1/4^
_refine_ls_extinction_method SHELXL
_refine_ls_goodness_of_fit_ref 1.029
_refine_ls_hydrogen_treatment constr
_refine_ls_matrix_type full
_refine_ls_number_parameters 544
_refine_ls_number_reflns 7618
_refine_ls_number_restraints 0
_refine_ls_restrained_S_all 1.029
_refine_ls_R_factor_all 0.0923
_refine_ls_R_factor_gt 0.0703
_refine_ls_shift/su_max 0.026
_refine_ls_shift/su_mean 0.002
_refine_ls_structure_factor_coef Fsqd
_refine_ls_weighting_details 'calc w=1/[\s^2^(Fo^2^)+(0.0991P)^2^+5.6887P] where P=(Fo^2^+2Fc^2^)/3'
_refine_ls_weighting_scheme calc
_refine_ls_wR_factor_gt 0.1793
_refine_ls_wR_factor_ref 0.1976
_reflns_number_gt 5942
_reflns_number_total 7618
_reflns_threshold_expression >2sigma(I)
_cod_data_source_file ic050002qsi20050224_104410_3.cif
_cod_data_source_block mk99
_cod_database_code 4309029

loop_
_symmetry_equiv_pos_as_xyz
'x, y, z'
'-x, -y, -z'

loop_
_atom_site_label
_atom_site_type_symbol
_atom_site_fract_x
_atom_site_fract_y
_atom_site_fract_z
_atom_site_U_iso_or_equiv
_atom_site_adp_type
_atom_site_occupancy
_atom_site_symmetry_multiplicity
_atom_site_calc_flag
_atom_site_refinement_flags
_atom_site_disorder_assembly
_atom_site_disorder_group
Ru Ru 0.98329(4) 0.29165(4) 0.26091(3) 0.03206(17) Uani 1 1 d . . .
P1 P 0.25439(16) 0.81793(13) 0.37233(11) 0.0428(4) Uani 1 1 d . . .
P2 P 0.6231(2) 0.7614(2) 0.07327(18) 0.0751(6) Uani 1 1 d . . .
F1 F 0.3672(4) 0.8056(4) 0.3174(3) 0.0676(12) Uani 1 1 d . . .
F2 F 0.1453(4) 0.8286(3) 0.4302(3) 0.0656(12) Uani 1 1 d . . .
F3 F 0.1485(4) 0.7202(4) 0.2945(3) 0.0654(11) Uani 1 1 d . . .
F4 F 0.3611(5) 0.9140(4) 0.4503(3) 0.0840(16) Uani 1 1 d . . .
F5 F 0.2655(5) 0.7207(4) 0.4367(3) 0.0722(12) Uani 1 1 d . . .
F6 F 0.2435(5) 0.9138(4) 0.3088(4) 0.0855(15) Uani 1 1 d . . .
F7 F 0.7335(6) 0.7579(5) 0.0162(5) 0.1012(18) Uani 1 1 d . . .
F8 F 0.7254(7) 0.8378(6) 0.1663(4) 0.121(2) Uani 1 1 d . . .
F9 F 0.5072(6) 0.7580(7) 0.1295(5) 0.123(2) Uani 1 1 d . . .
F10 F 0.6246(6) 0.8741(6) 0.0310(4) 0.104(2) Uani 1 1 d . . .
F11 F 0.6271(7) 0.6558(6) 0.1211(6) 0.127(2) Uani 1 1 d . . .
F12 F 0.5182(7) 0.6917(7) -0.0165(5) 0.134(3) Uani 1 1 d . . .
N1 N 0.9329(4) 0.4264(4) 0.3025(3) 0.0329(9) Uani 1 1 d . . .
N2 N 1.0390(4) 0.3130(4) 0.4151(3) 0.0328(9) Uani 1 1 d . . .
N3 N 0.7921(4) 0.1838(4) 0.2548(3) 0.0355(10) Uani 1 1 d . . .
N4 N 0.9117(5) 0.2828(4) 0.1159(4) 0.0430(11) Uani 1 1 d . . .
N5 N 1.1750(5) 0.3860(5) 0.2528(4) 0.0444(11) Uani 1 1 d . . .
N6 N 1.0443(5) 0.1627(4) 0.2097(3) 0.0395(10) Uani 1 1 d . . .
C1 C 0.7372(6) 0.1388(5) 0.3286(4) 0.0458(14) Uani 1 1 d . . .
H1 H 0.7896 0.1549 0.3915 0.055 Uiso 1 1 calc R . .
C2 C 0.6065(6) 0.0695(6) 0.3171(5) 0.0533(16) Uani 1 1 d . . .
H2 H 0.5710 0.0391 0.3717 0.064 Uiso 1 1 calc R . .
C3 C 0.5295(7) 0.0449(6) 0.2294(5) 0.0547(17) Uani 1 1 d . . .
H3 H 0.4407 -0.0054 0.2209 0.066 Uiso 1 1 calc R . .
C4 C 0.5820(6) 0.0944(5) 0.1509(5) 0.0491(15) Uani 1 1 d . . .
H4 H 0.5285 0.0812 0.0887 0.059 Uiso 1 1 calc R . .
C5 C 0.7126(6) 0.1626(5) 0.1651(4) 0.0434(13) Uani 1 1 d . . .
C6 C 0.7806(6) 0.2168(5) 0.0865(4) 0.0408(12) Uani 1 1 d . . .
C7 C 0.7185(7) 0.2050(6) -0.0084(4) 0.0513(15) Uani 1 1 d . . .
H7 H 0.6281 0.1600 -0.0275 0.062 Uiso 1 1 calc R . .
C8 C 0.7919(8) 0.2610(6) -0.0756(5) 0.0551(17) Uani 1 1 d . . .
H8 H 0.7503 0.2551 -0.1409 0.066 Uiso 1 1 calc R . .
C9 C 0.9217(7) 0.3238(6) -0.0496(4) 0.0520(16) Uani 1 1 d . . .
H9 H 0.9724 0.3600 -0.0958 0.062 Uiso 1 1 calc R . .
C10 C 0.9782(7) 0.3332(5) 0.0490(5) 0.0489(15) Uani 1 1 d . . .
H10 H 1.0686 0.3779 0.0686 0.059 Uiso 1 1 calc R . .
C11 C 0.9660(8) 0.0518(5) 0.1813(5) 0.0560(17) Uani 1 1 d . . .
H11 H 0.8769 0.0259 0.1888 0.067 Uiso 1 1 calc R . .
C12 C 1.0181(9) -0.0265(6) 0.1398(5) 0.063(2) Uani 1 1 d . . .
H12 H 0.9633 -0.1042 0.1195 0.076 Uiso 1 1 calc R . .
C13 C 1.1455(9) 0.0109(8) 0.1297(6) 0.069(2) Uani 1 1 d . . .
H13 H 1.1810 -0.0407 0.1036 0.083 Uiso 1 1 calc R . .
C14 C 1.2213(9) 0.1216(8) 0.1569(5) 0.066(2) Uani 1 1 d . . .
H14 H 1.3105 0.1488 0.1496 0.080 Uiso 1 1 calc R . .
C15 C 1.1688(7) 0.1957(6) 0.1955(4) 0.0470(15) Uani 1 1 d . . .
C16 C 1.2471(7) 0.3223(6) 0.2240(5) 0.0503(15) Uani 1 1 d . . .
C17 C 1.3779(7) 0.3739(7) 0.2184(6) 0.0634(19) Uani 1 1 d . . .
H17 H 1.4255 0.3299 0.1976 0.076 Uiso 1 1 calc R . .
C18 C 1.4394(8) 0.4931(8) 0.2441(7) 0.079(3) Uani 1 1 d . . .
H18 H 1.5294 0.5305 0.2411 0.095 Uiso 1 1 calc R . .
C19 C 1.3693(7) 0.5537(6) 0.2730(7) 0.068(2) Uani 1 1 d . . .
H19 H 1.4090 0.6341 0.2906 0.082 Uiso 1 1 calc R . .
C20 C 1.2371(7) 0.4958(6) 0.2766(6) 0.0571(17) Uani 1 1 d . . .
H20 H 1.1894 0.5394 0.2979 0.069 Uiso 1 1 calc R . .
C21 C 0.8713(5) 0.4815(5) 0.2437(4) 0.0351(11) Uani 1 1 d . . .
H21 H 0.8470 0.4551 0.1758 0.042 Uiso 1 1 calc R . .
C22 C 0.8437(5) 0.5716(5) 0.2784(4) 0.0365(11) Uani 1 1 d . . .
H22 H 0.8010 0.6063 0.2346 0.044 Uiso 1 1 calc R . .
C23 C 0.8772(5) 0.6145(5) 0.3782(4) 0.0336(11) Uani 1 1 d . . .
C24 C 0.9392(5) 0.5593(4) 0.4391(4) 0.0303(10) Uani 1 1 d . . .
C25 C 0.9637(5) 0.4654(4) 0.3987(4) 0.0296(10) Uani 1 1 d . . .
C26 C 1.0245(5) 0.4034(4) 0.4595(4) 0.0292(10) Uani 1 1 d . . .
C27 C 1.1407(5) 0.2878(5) 0.5770(4) 0.0363(11) Uani 1 1 d . . .
C28 C 1.2004(6) 0.2241(5) 0.6317(5) 0.0454(14) Uani 1 1 d . . .
H28 H 1.2349 0.2490 0.6990 0.054 Uiso 1 1 calc R . .
C29 C 1.2085(7) 0.1270(6) 0.5883(5) 0.0525(16) Uani 1 1 d . . .
H29 H 1.2491 0.0854 0.6258 0.063 Uiso 1 1 calc R . .
C30 C 1.1580(7) 0.0881(6) 0.4898(5) 0.0498(15) Uani 1 1 d . . .
H30 H 1.1618 0.0192 0.4610 0.060 Uiso 1 1 calc R . .
C31 C 1.1022(6) 0.1504(5) 0.4341(4) 0.0417(13) Uani 1 1 d . . .
H31 H 1.0687 0.1241 0.3668 0.050 Uiso 1 1 calc R . .
C32 C 1.0944(5) 0.2516(4) 0.4753(4) 0.0334(11) Uani 1 1 d . . .
O33 O 0.7500(6) 0.5110(6) 0.0176(4) 0.0879(19) Uani 1 1 d . . .
N34 N 0.6427(17) 0.363(2) 0.3643(17) 0.134(9) Uani 0.50 1 d P A 1
C35 C 0.5621(16) 0.314(2) 0.4007(16) 0.092(7) Uani 0.50 1 d P A 1
C36 C 0.451(2) 0.245(2) 0.444(2) 0.084(7) Uani 0.50 1 d P A 1
H36A H 0.3932 0.2867 0.4509 0.125 Uiso 0.50 1 calc PR A 1
H36B H 0.4839 0.2296 0.5081 0.125 Uiso 0.50 1 calc PR A 1
H36C H 0.4032 0.1727 0.4013 0.125 Uiso 0.50 1 calc PR A 1
N37 N 0.6357(17) 0.5038(19) 0.4903(16) 0.122(8) Uani 0.50 1 d P B 2
C38 C 0.5634(16) 0.416(2) 0.4800(16) 0.089(7) Uani 0.50 1 d P B 2
C39 C 0.463(3) 0.307(3) 0.472(3) 0.15(2) Uani 0.50 1 d P B 2
H39A H 0.4346 0.2953 0.5347 0.220 Uiso 0.50 1 calc PR B 2
H39B H 0.4964 0.2485 0.4520 0.220 Uiso 0.50 1 calc PR B 2
H39C H 0.3891 0.3029 0.4224 0.220 Uiso 0.50 1 calc PR B 2

loop_
_atom_site_aniso_label
_atom_site_aniso_U_11
_atom_site_aniso_U_22
_atom_site_aniso_U_33
_atom_site_aniso_U_23
_atom_site_aniso_U_13
_atom_site_aniso_U_12
Ru 0.0348(3) 0.0310(3) 0.0310(2) 0.00832(15) 0.01252(16) 0.00978(17)
P1 0.0466(9) 0.0385(8) 0.0398(8) 0.0047(6) 0.0211(7) 0.0068(6)
P2 0.0661(14) 0.0847(16) 0.0727(14) 0.0244(12) 0.0080(11) 0.0245(12)
F1 0.056(2) 0.069(3) 0.072(3) -0.002(2) 0.034(2) 0.011(2)
F2 0.073(3) 0.046(2) 0.082(3) 0.0088(19) 0.049(2) 0.0148(19)
F3 0.056(2) 0.074(3) 0.046(2) -0.0026(19) 0.0123(18) 0.000(2)
F4 0.075(3) 0.079(3) 0.060(3) -0.018(2) 0.027(2) -0.017(2)
F5 0.087(3) 0.074(3) 0.067(3) 0.029(2) 0.024(2) 0.036(2)
F6 0.098(4) 0.079(3) 0.097(4) 0.053(3) 0.042(3) 0.037(3)
F7 0.099(4) 0.119(5) 0.112(4) 0.055(4) 0.040(3) 0.056(4)
F8 0.121(5) 0.129(5) 0.074(4) 0.036(3) -0.004(3) 0.004(4)
F9 0.112(5) 0.197(7) 0.100(4) 0.077(5) 0.059(4) 0.078(5)
F10 0.134(5) 0.157(6) 0.059(3) 0.018(3) 0.020(3) 0.097(5)
F11 0.125(5) 0.120(5) 0.161(7) 0.068(5) 0.041(5) 0.060(4)
F12 0.102(5) 0.145(6) 0.123(5) -0.038(5) 0.030(4) 0.016(4)
N1 0.034(2) 0.033(2) 0.029(2) 0.0101(16) 0.0084(17) 0.0081(17)
N2 0.035(2) 0.029(2) 0.034(2) 0.0091(17) 0.0082(18) 0.0109(17)
N3 0.042(3) 0.033(2) 0.029(2) 0.0066(17) 0.0112(19) 0.0090(19)
N4 0.057(3) 0.039(3) 0.041(3) 0.005(2) 0.020(2) 0.024(2)
N5 0.036(3) 0.055(3) 0.041(3) 0.012(2) 0.013(2) 0.012(2)
N6 0.059(3) 0.031(2) 0.028(2) 0.0057(17) 0.013(2) 0.014(2)
C1 0.051(4) 0.042(3) 0.037(3) 0.008(2) 0.011(3) 0.007(3)
C2 0.047(4) 0.059(4) 0.046(4) 0.010(3) 0.019(3) 0.006(3)
C3 0.045(4) 0.055(4) 0.050(4) 0.011(3) 0.014(3) -0.001(3)
C4 0.048(3) 0.046(3) 0.045(3) 0.008(3) 0.010(3) 0.005(3)
C5 0.053(4) 0.037(3) 0.038(3) 0.006(2) 0.013(3) 0.012(3)
C6 0.050(3) 0.033(3) 0.039(3) 0.003(2) 0.013(3) 0.013(2)
C7 0.059(4) 0.052(4) 0.038(3) 0.004(3) 0.013(3) 0.013(3)
C8 0.076(5) 0.054(4) 0.041(3) 0.011(3) 0.028(3) 0.024(3)
C9 0.074(5) 0.049(4) 0.037(3) 0.006(3) 0.014(3) 0.025(3)
C10 0.059(4) 0.043(3) 0.046(3) 0.009(3) 0.024(3) 0.016(3)
C11 0.081(5) 0.037(3) 0.045(4) 0.006(3) 0.009(3) 0.016(3)
C12 0.098(6) 0.038(4) 0.057(4) 0.005(3) 0.010(4) 0.030(4)
C13 0.092(6) 0.069(5) 0.064(5) 0.015(4) 0.034(4) 0.042(5)
C14 0.088(6) 0.079(6) 0.059(4) 0.019(4) 0.033(4) 0.053(5)
C15 0.060(4) 0.062(4) 0.036(3) 0.017(3) 0.022(3) 0.037(3)
C16 0.053(4) 0.054(4) 0.050(4) 0.016(3) 0.019(3) 0.022(3)
C17 0.053(4) 0.075(5) 0.070(5) 0.016(4) 0.026(4) 0.026(4)
C18 0.047(4) 0.087(6) 0.098(7) 0.029(5) 0.029(4) 0.008(4)
C19 0.048(4) 0.042(4) 0.107(7) 0.001(4) 0.019(4) 0.007(3)
C20 0.054(4) 0.040(4) 0.076(5) 0.004(3) 0.028(3) 0.010(3)
C21 0.037(3) 0.036(3) 0.032(3) 0.011(2) 0.007(2) 0.010(2)
C22 0.039(3) 0.033(3) 0.035(3) 0.009(2) 0.003(2) 0.011(2)
C23 0.033(3) 0.034(3) 0.037(3) 0.011(2) 0.011(2) 0.013(2)
C24 0.029(2) 0.031(3) 0.031(3) 0.0091(19) 0.006(2) 0.0103(19)
C25 0.029(2) 0.029(3) 0.030(2) 0.0069(18) 0.0062(19) 0.0085(19)
C26 0.027(2) 0.025(2) 0.035(3) 0.0079(18) 0.0084(19) 0.0067(18)
C27 0.038(3) 0.038(3) 0.034(3) 0.012(2) 0.011(2) 0.014(2)
C28 0.053(4) 0.049(4) 0.046(3) 0.019(3) 0.013(3) 0.028(3)
C29 0.069(4) 0.055(4) 0.051(4) 0.022(3) 0.020(3) 0.038(3)
C30 0.070(4) 0.044(4) 0.049(4) 0.015(3) 0.024(3) 0.031(3)
C31 0.058(4) 0.039(3) 0.039(3) 0.012(2) 0.023(3) 0.023(3)
C32 0.037(3) 0.030(3) 0.037(3) 0.014(2) 0.015(2) 0.012(2)
O33 0.074(4) 0.115(5) 0.067(4) 0.021(3) 0.009(3) 0.027(4)
N34 0.068(11) 0.16(2) 0.18(2) 0.125(18) 0.037(12) 0.029(11)
C35 0.042(9) 0.127(17) 0.100(14) 0.067(14) 0.012(9) 0.014(10)
C36 0.047(11) 0.100(19) 0.111(18) 0.052(16) 0.040(12) 0.020(12)
N37 0.066(10) 0.138(17) 0.157(19) 0.106(15) 0.021(11) 0.013(11)
C38 0.037(8) 0.135(19) 0.097(14) 0.070(14) 0.017(8) 0.021(10)
C39 0.073(16) 0.14(3) 0.19(4) 0.11(3) -0.02(2) -0.01(2)

loop_
_atom_type_symbol
_atom_type_description
_atom_type_scat_dispersion_real
_atom_type_scat_dispersion_imag
_atom_type_scat_source
C C 0.0033 0.0016 'International Tables Vol C Tables 4.2.6.8 and 6.1.1.4'
H H 0.0000 0.0000 'International Tables Vol C Tables 4.2.6.8 and 6.1.1.4'
Ru Ru -1.2594 0.8363 'International Tables Vol C Tables 4.2.6.8 and 6.1.1.4'
P P 0.1023 0.0942 'International Tables Vol C Tables 4.2.6.8 and 6.1.1.4'
F F 0.0171 0.0103 'International Tables Vol C Tables 4.2.6.8 and 6.1.1.4'
N N 0.0061 0.0033 'International Tables Vol C Tables 4.2.6.8 and 6.1.1.4'
O O 0.0106 0.0060 'International Tables Vol C Tables 4.2.6.8 and 6.1.1.4'

loop_
_geom_angle_atom_site_label_1
_geom_angle_atom_site_label_2
_geom_angle_atom_site_label_3
_geom_angle
_geom_angle_site_symmetry_1
_geom_angle_site_symmetry_3
_geom_angle_publ_flag
N1 Ru N4 93.95(17) . . ?
N1 Ru N5 96.75(19) . . ?
N4 Ru N5 95.8(2) . . ?
N1 Ru N3 89.10(18) . . ?
N4 Ru N3 79.81(19) . . ?
N5 Ru N3 172.94(19) . . ?
N1 Ru N6 174.83(17) . . ?
N4 Ru N6 83.15(18) . . ?
N5 Ru N6 79.3(2) . . ?
N3 Ru N6 94.58(19) . . ?
N1 Ru N2 78.46(17) . . ?
N4 Ru N2 171.79(17) . . ?
N5 Ru N2 88.29(18) . . ?
N3 Ru N2 96.77(16) . . ?
N6 Ru N2 104.65(17) . . ?
F4 P1 F6 88.9(3) . . ?
F4 P1 F2 89.1(2) . . ?
F6 P1 F2 91.6(3) . . ?
F4 P1 F3 179.1(3) . . ?
F6 P1 F3 91.8(3) . . ?
F2 P1 F3 91.4(2) . . ?
F4 P1 F1 89.9(2) . . ?
F6 P1 F1 90.3(3) . . ?
F2 P1 F1 177.8(3) . . ?
F3 P1 F1 89.6(2) . . ?
F4 P1 F5 91.1(3) . . ?
F6 P1 F5 180.0(3) . . ?
F2 P1 F5 88.4(2) . . ?
F3 P1 F5 88.2(3) . . ?
F1 P1 F5 89.7(3) . . ?
F12 P2 F11 95.2(5) . . ?
F12 P2 F7 90.0(4) . . ?
F11 P2 F7 90.4(4) . . ?
F12 P2 F10 88.5(4) . . ?
F11 P2 F10 176.2(4) . . ?
F7 P2 F10 90.3(3) . . ?
F12 P2 F9 88.0(4) . . ?
F11 P2 F9 87.7(4) . . ?
F7 P2 F9 177.0(4) . . ?
F10 P2 F9 91.8(3) . . ?
F12 P2 F8 176.4(4) . . ?
F11 P2 F8 87.1(4) . . ?
F7 P2 F8 92.7(4) . . ?
F10 P2 F8 89.1(4) . . ?
F9 P2 F8 89.4(4) . . ?
C25 N1 C21 116.6(4) . . ?
C25 N1 Ru 115.9(3) . . ?
C21 N1 Ru 127.5(4) . . ?
C26 N2 C32 116.3(4) . . ?
C26 N2 Ru 113.0(3) . . ?
C32 N2 Ru 130.6(3) . . ?
C1 N3 C5 117.5(5) . . ?
C1 N3 Ru 127.0(4) . . ?
C5 N3 Ru 115.4(4) . . ?
C10 N4 C6 117.9(5) . . ?
C10 N4 Ru 126.7(5) . . ?
C6 N4 Ru 115.4(4) . . ?
C20 N5 C16 117.2(5) . . ?
C20 N5 Ru 127.6(4) . . ?
C16 N5 Ru 115.1(4) . . ?
C15 N6 C11 117.7(6) . . ?
C15 N6 Ru 116.5(4) . . ?
C11 N6 Ru 125.4(5) . . ?
N3 C1 C2 122.4(6) . . ?
N3 C1 H1 118.8 . . ?
C2 C1 H1 118.8 . . ?
C3 C2 C1 120.5(6) . . ?
C3 C2 H2 119.7 . . ?
C1 C2 H2 119.7 . . ?
C2 C3 C4 118.9(6) . . ?
C2 C3 H3 120.6 . . ?
C4 C3 H3 120.5 . . ?
C5 C4 C3 118.8(6) . . ?
C5 C4 H4 120.6 . . ?
C3 C4 H4 120.6 . . ?
C4 C5 N3 121.7(5) . . ?
C4 C5 C6 123.8(6) . . ?
N3 C5 C6 114.4(5) . . ?
C7 C6 N4 121.8(5) . . ?
C7 C6 C5 123.3(6) . . ?
N4 C6 C5 114.9(5) . . ?
C6 C7 C8 118.2(6) . . ?
C6 C7 H7 120.9 . . ?
C8 C7 H7 120.9 . . ?
C9 C8 C7 121.3(7) . . ?
C9 C8 H8 119.3 . . ?
C7 C8 H8 119.3 . . ?
C8 C9 C10 117.3(6) . . ?
C8 C9 H9 121.4 . . ?
C10 C9 H9 121.4 . . ?
N4 C10 C9 123.5(6) . . ?
N4 C10 H10 118.3 . . ?
C9 C10 H10 118.3 . . ?
N6 C11 C12 119.9(7) . . ?
N6 C11 H11 120.1 . . ?
C12 C11 H11 120.1 . . ?
C13 C12 C11 119.8(7) . . ?
C13 C12 H12 120.1 . . ?
C11 C12 H12 120.1 . . ?
C14 C13 C12 119.5(7) . . ?
C14 C13 H13 120.3 . . ?
C12 C13 H13 120.3 . . ?
C13 C14 C15 119.7(8) . . ?
C13 C14 H14 120.1 . . ?
C15 C14 H14 120.1 . . ?
N6 C15 C14 123.3(7) . . ?
N6 C15 C16 114.2(5) . . ?
C14 C15 C16 122.5(6) . . ?
C17 C16 N5 121.4(6) . . ?
C17 C16 C15 123.9(6) . . ?
N5 C16 C15 114.6(5) . . ?
C16 C17 C18 118.8(7) . . ?
C16 C17 H17 120.6 . . ?
C18 C17 H17 120.6 . . ?
C19 C18 C17 119.4(7) . . ?
C19 C18 H18 120.3 . . ?
C17 C18 H18 120.3 . . ?
C18 C19 C20 118.7(7) . . ?
C18 C19 H19 120.6 . . ?
C20 C19 H19 120.6 . . ?
N5 C20 C19 124.5(6) . . ?
N5 C20 H20 117.8 . . ?
C19 C20 H20 117.8 . . ?
C22 C21 N1 123.0(5) . . ?
C22 C21 H21 118.5 . . ?
N1 C21 H21 118.5 . . ?
C21 C22 C23 121.1(5) . . ?
C21 C22 H22 119.4 . . ?
C23 C22 H22 119.4 . . ?
C24 C23 C22 116.7(5) . . ?
C24 C23 C27 116.8(5) . 2_766 ?
C22 C23 C27 126.4(5) . 2_766 ?
C23 C24 C25 119.4(5) . . ?
C23 C24 C26 120.4(5) . 2_766 ?
C25 C24 C26 120.2(4) . 2_766 ?
N1 C25 C24 123.2(4) . . ?
N1 C25 C26 115.6(4) . . ?
C24 C25 C26 121.3(4) . . ?
N2 C26 C24 124.6(4) . 2_766 ?
N2 C26 C25 116.9(4) . . ?
C24 C26 C25 118.5(4) 2_766 . ?
C28 C27 C32 118.9(5) . . ?
C28 C27 C23 121.8(5) . 2_766 ?
C32 C27 C23 119.4(5) . 2_766 ?
C29 C28 C27 120.5(6) . . ?
C29 C28 H28 119.8 . . ?
C27 C28 H28 119.8 . . ?
C28 C29 C30 121.0(6) . . ?
C28 C29 H29 119.5 . . ?
C30 C29 H29 119.5 . . ?
C31 C30 C29 119.6(6) . . ?
C31 C30 H30 120.2 . . ?
C29 C30 H30 120.2 . . ?
C30 C31 C32 121.1(6) . . ?
C30 C31 H31 119.4 . . ?
C32 C31 H31 119.4 . . ?
C31 C32 N2 118.9(5) . . ?
C31 C32 C27 118.8(5) . . ?
N2 C32 C27 122.3(5) . . ?
N34 C35 C36 177(3) . . ?
N37 C38 C39 175(3) . . ?
C38 C39 H39A 109.5 . . ?
C38 C39 H39B 109.5 . . ?
H39A C39 H39B 109.5 . . ?
C38 C39 H39C 109.5 . . ?
H39A C39 H39C 109.5 . . ?
H39B C39 H39C 109.5 . . ?

loop_
_geom_bond_atom_site_label_1
_geom_bond_atom_site_label_2
_geom_bond_distance
_geom_bond_site_symmetry_2
_geom_bond_publ_flag
Ru N1 2.045(5) . ?
Ru N4 2.052(5) . ?
Ru N5 2.061(5) . ?
Ru N3 2.062(4) . ?
Ru N6 2.094(5) . ?
Ru N2 2.126(4) . ?
P1 F4 1.579(4) . ?
P1 F6 1.583(5) . ?
P1 F2 1.584(4) . ?
P1 F3 1.584(4) . ?
P1 F1 1.603(4) . ?
P1 F5 1.605(4) . ?
P2 F12 1.554(7) . ?
P2 F11 1.549(7) . ?
P2 F7 1.563(6) . ?
P2 F10 1.579(7) . ?
P2 F9 1.587(6) . ?
P2 F8 1.594(6) . ?
N1 C25 1.349(6) . ?
N1 C21 1.378(7) . ?
N2 C26 1.333(7) . ?
N2 C32 1.409(6) . ?
N3 C1 1.329(7) . ?
N3 C5 1.379(7) . ?
N4 C10 1.328(7) . ?
N4 C6 1.381(8) . ?
N5 C20 1.305(8) . ?
N5 C16 1.399(8) . ?
N6 C15 1.342(8) . ?
N6 C11 1.355(8) . ?
C1 C2 1.383(9) . ?
C1 H1 0.9500 . ?
C2 C3 1.340(9) . ?
C2 H2 0.9500 . ?
C3 C4 1.396(8) . ?
C3 H3 0.9500 . ?
C4 C5 1.377(9) . ?
C4 H4 0.9500 . ?
C5 C6 1.487(8) . ?
C6 C7 1.380(9) . ?
C7 C8 1.393(9) . ?
C7 H7 0.9500 . ?
C8 C9 1.357(10) . ?
C8 H8 0.9500 . ?
C9 C10 1.410(9) . ?
C9 H9 0.9500 . ?
C10 H10 0.9500 . ?
C11 C12 1.439(10) . ?
C11 H11 0.9500 . ?
C12 C13 1.355(12) . ?
C12 H12 0.9500 . ?
C13 C14 1.344(12) . ?
C13 H13 0.9500 . ?
C14 C15 1.384(9) . ?
C14 H14 0.9500 . ?
C15 C16 1.516(10) . ?
C16 C17 1.381(9) . ?
C17 C18 1.410(12) . ?
C17 H17 0.9500 . ?
C18 C19 1.351(12) . ?
C18 H18 0.9500 . ?
C19 C20 1.398(10) . ?
C19 H19 0.9500 . ?
C20 H20 0.9500 . ?
C21 C22 1.355(8) . ?
C21 H21 0.9500 . ?
C22 C23 1.407(7) . ?
C22 H22 0.9500 . ?
C23 C24 1.399(7) . ?
C23 C27 1.433(8) 2_766 ?
C24 C25 1.406(7) . ?
C24 C26 1.413(7) 2_766 ?
C25 C26 1.454(7) . ?
C26 C24 1.413(7) 2_766 ?
C27 C28 1.417(8) . ?
C27 C32 1.423(8) . ?
C27 C23 1.433(8) 2_766 ?
C28 C29 1.367(9) . ?
C28 H28 0.9500 . ?
C29 C30 1.393(9) . ?
C29 H29 0.9500 . ?
C30 C31 1.386(8) . ?
C30 H30 0.9500 . ?
C31 C32 1.401(8) . ?
C31 H31 0.9500 . ?
N34 C35 1.11(2) . ?
C35 C36 1.47(3) . ?
C36 H36A 0.9800 . ?
C36 H36B 0.9800 . ?
C36 H36C 0.9800 . ?
N37 C38 1.10(3) . ?
C38 C39 1.41(3) . ?
C39 H39A 0.9800 . ?
C39 H39B 0.9800 . ?
C39 H39C 0.9800 . ?
